data_2003331
loop_
_publ_author_name
'Evans, S. V.'
'Legzdins, P.'
'Rettig, S. J.'
'S\'anchez, L.'
'Trotter, J.'

_publ_section_title
;
 A Tungsten Nitrosyl Complex
;
_journal_issue 4
_journal_name_full 'Acta Crystallographica Section C'
_journal_page_first 584
_journal_page_last 586
_journal_paper_doi 10.1107/S0108270194010942
_journal_volume 51
_journal_year 1995
_chemical_compound_source
;
Synthesis (Legzdins, Rettig & S\'anchez, 1988)
;
_chemical_formula_moiety 'C13 H27 N3 O3 Si2 W'
_chemical_formula_structural
;
(C5 H5) W (N O) (O N (C H2 Si (C H3)3) N O) (C H2 Si (C H3)3)
;
_chemical_formula_sum 'C13 H27 N3 O3 Si2 W'
_chemical_formula_weight 513.40
_chemical_name_systematic
;
(\h^5^-Cyclopentadienyl)nitrosyl(trimethylsilylmethyl)
(N-trimethylsilylmethyl-N-nitrosohydroxylaminato)tungsten
;
_space_group_IT_number 2
_symmetry_cell_setting triclinic
_symmetry_space_group_name_Hall '-P 1'
_symmetry_space_group_name_H-M 'P -1'
_cell_angle_alpha 111.51(2)
_cell_angle_beta 107.92(2)
_cell_angle_gamma 94.07(2)
_cell_formula_units_Z 4
_cell_length_a 12.610(3)
_cell_length_b 16.038(4)
_cell_length_c 12.106(3)
_cell_measurement_reflns_used 25
_cell_measurement_temperature 294
_cell_measurement_theta_max 20
_cell_measurement_theta_min 10
_cell_volume 2120.1(10)
_computing_cell_refinement 'CAD-4 Software'
_computing_data_collection 'CAD-4 Software (Enraf-Nonius, 1989)'
_computing_data_reduction 'local program'
_computing_molecular_graphics 'ORTEPII (Johnson, 1976)'
_computing_structure_refinement 'ORFLS (Busing, Martin & Levy, 1962)'
_diffrn_ambient_temperature 294
_diffrn_measurement_device 'Enraf-Nonius CAD-4F'
_diffrn_radiation_monochromator graphite
_diffrn_radiation_source xray_tube
_diffrn_radiation_type 'Molybdenum K\a~1~'
_diffrn_radiation_wavelength 0.70930
_diffrn_reflns_limit_h_max 15
_diffrn_reflns_limit_h_min -15
_diffrn_reflns_limit_k_max 17
_diffrn_reflns_limit_k_min 0
_diffrn_reflns_limit_l_max 15
_diffrn_reflns_limit_l_min -15
_diffrn_reflns_number 6228
_diffrn_reflns_theta_max 26.25
_diffrn_standards_decay_% 68
_diffrn_standards_interval_count 150
_diffrn_standards_number 3
_exptl_absorpt_coefficient_mu 5.6
_exptl_absorpt_correction_T_max 0.77
_exptl_absorpt_correction_T_min 0.43
_exptl_absorpt_correction_type analytical
_exptl_crystal_colour yellow
_exptl_crystal_density_diffrn 1.609
_exptl_crystal_description plate
_exptl_crystal_F_000 1008
_exptl_crystal_size_max 0.31
_exptl_crystal_size_mid 0.15
_exptl_crystal_size_min 0.05
_refine_diff_density_max 1.1
_refine_diff_density_min -1.9
_refine_ls_goodness_of_fit_obs 1.54
_refine_ls_hydrogen_treatment noref
_refine_ls_matrix_type full
_refine_ls_number_constraints 0
_refine_ls_number_parameters 327
_refine_ls_number_reflns 2442
_refine_ls_number_restraints 0
_refine_ls_R_factor_obs .050
_refine_ls_shift/esd_max .13
_refine_ls_shift/esd_mean .02
_refine_ls_structure_factor_coef F
_refine_ls_weighting_details 'w = 1/\s^2^(F)'
_refine_ls_weighting_scheme calc
_refine_ls_wR_factor_obs .046
_reflns_number_observed 2442
_reflns_number_total 6228
_reflns_observed_criterion I>3\s(I)
_cod_data_source_file cr1148.cif
_cod_data_source_block structure
_cod_depositor_comments
;
 Adding the _atom_site_type_symbol data item.

 Antanas Vaitkus,
 2017-01-26

 Marking atoms 'Cp' and 'Cp'' as dummy atoms.

 Antanas Vaitkus,
 2017-01-26

The following automatic conversions were performed:

'_refine_ls_weighting_scheme' value 'w = 1/\s^2^(F)' was changed to
'calc'. New tag '_refine_ls_weighting_details' was created. The value
of the new tag was set to 'w = 1/\s^2^(F)'.

Automatic conversion script
Id: cif_fix_values 3143 2015-03-26 13:38:13Z robertas 
;
_cod_original_cell_volume 2120.0(10)
_cod_database_code 2003331

loop_
_symmetry_equiv_pos_as_xyz
x,y,z
-x,-y,-z

loop_
_atom_site_label
_atom_site_type_symbol
_atom_site_fract_x
_atom_site_fract_y
_atom_site_fract_z
_atom_site_U_iso_or_equiv
_atom_site_calc_flag
W W .11916(7) .22523(6) .02029(8) .052 d
Si(1) Si .2005(6) .0828(5) -.2302(6) .082 d
Si(2) Si .3393(5) .0534(5) .2734(6) .078 d
N(1) N -.0039(14) .1872(12) -.1172(17) .059 d
N(2) N .1436(15) .0797(13) .1086(16) .065(5) d
N(3) N .0628(13) .1024(14) .1400(17) .070 d
O(1) O -.0949(14) .1711(12) -.2047(15) .100 d
O(2) O .1917(10) .1179(10) .0539(11) .068 d
O(3) O .0251(9) .1655(11) .1032(12) .059 d
C(1) C .2275(15) .1970(14) -.0944(18) .060 d
C(2) C .2595(15) .3629(15) .1188(18) .060(6) d
C(3) C .1506(17) .3742(16) .052(2) .074(7) d
C(4) C .0782(16) .3660(15) .1161(19) .066(6) d
C(5) C .1461(19) .3463(17) .218(2) .084(7) d
C(6) C .2518(16) .3485(16) .215(2) .074(7) d
Cp . .1772 .3596 .1440 .07 dum
C(7) C .061(3) .014(3) -.307(4) .251 d
C(8) C .259(6) .094(2) -.340(4) .350 d
C(9) C .264(5) .000(3) -.170(3) .264 d
C(10) C .1900(17) .0061(18) .139(2) .085(7) d
C(11) C .444(2) .088(3) .211(3) .173 d
C(12) C .377(2) -.039(2) .325(2) .127 d
C(13) C .327(3) .155(2) .400(2) .152 d
W' W .74095(7) .36181(7) .17686(8) .057 d
Si(1)' Si .6126(6) .5457(5) .2845(7) .088 d
Si(2)' Si .8466(7) .3260(5) .6215(7) .090 d
N(1)' N .7875(19) .4431(19) .1432(18) .108 d
N(2)' N .8605(16) .4027(13) .4512(17) .069(5) d
N(3)' N .9378(15) .3891(15) .4110(19) .094 d
O(1)' O .831(2) .4988(15) .1083(19) .149 d
O(2)' O .7541(11) .3960(9) .3683(12) .066 d
O(3)' O .9088(10) .3691(12) .2900(15) .085 d
C(1)' C .5914(16) .4205(16) .1894(18) .075 d
C(2)' C .5881(19) .2396(18) .023(2) .092(5) d
C(3)' C .6560(19) .2636(17) -.0387(21) .086(7) d
C(4)' C .7598(16) .2412(16) .012(2) .070(6) d
C(5)' C .757(2) .2057(18) .092(2) .095(8) d
C(6)' C .651(2) .2017(18) .099(2) .092(8) d
Cp' . .6824 .2304 .0373 .09 dum
C(7)' C .747(2) .604(2) .418(3) .156 d
C(8)' C .595(5) .604(3) .181(3) .320 d
C(9)' C .498(3) .567(3) .344(6) .380 d
C(10)' C .8715(16) .4277(16) .584(2) .075(7) d
C(11)' C .725(4) .251(3) .517(3) .272 d
C(12)' C .849(2) .3697(17) .785(2) .107 d
C(13)' C .974(3) .268(3) .608(4) .232 d
H(1a) H .2241 .2429 -.1303 .07 ?
H(1b) H .3052 .2068 -.0352 .07 ?
H(2) H .3269 .3655 .0965 .07 ?
H(3) H .1305 .3855 -.0243 .09 ?
H(4) H -.0007 .3725 .0959 .08 ?
H(5) H .1202 .3333 .2785 .10 ?
H(6) H .3149 .3403 .2778 .09 ?
H(7a) H .0600 -.0430 -.3751 .30 ?
H(7b) H .0371 -.0003 -.2447 .30 ?
H(7c) H .0080 .0474 -.3426 .30 ?
H(8a) H .2440 .0339 -.4098 .42 ?
H(8b) H .2236 .1364 -.3732 .42 ?
H(8c) H .3411 .1176 -.2970 .42 ?
H(9a) H .2493 -.0591 -.2409 .32 ?
H(9b) H .3462 .0233 -.1251 .32 ?
H(9c) H .2294 -.0072 -.1104 .32 ?
H(10a) H .1966 -.0397 .0622 .10 ?
H(10b) H .1380 -.0229 .1662 .10 ?
H(11a) H .5193 .1114 .2785 .21 ?
H(11b) H .4468 .0340 .1398 .21 ?
H(11c) H .4209 .1350 .1813 .21 ?
H(12a) H .4525 -.0170 .3928 .15 ?
H(12b) H .3205 -.0567 .3561 .15 ?
H(12c) H .3794 -.0919 .2524 .15 ?
H(13a) H .4003 .1808 .4705 .18 ?
H(13b) H .3035 .2001 .3667 .18 ?
H(13c) H .2693 .1365 .4310 .18 ?
H(1a)' H .5415 .4072 .1024 .09 ?
H(1b)' H .5526 .3887 .2262 .09 ?
H(2)' H .5110 .2485 .0133 .10 ?
H(3)' H .6354 .2896 -.1012 .10 ?
H(4)' H .8259 .2508 -.0107 .08 ?
H(5)' H .8195 .1856 .1382 .11 ?
H(6)' H .6247 .1763 .1499 .11 ?
H(7a)' H .7466 .6689 .4594 .19 ?
H(7b)' H .7561 .5763 .4799 .19 ?
H(7c)' H .8105 .5973 .3872 .19 ?
H(8a)' H .6053 .6704 .2311 .38 ?
H(8b)' H .6500 .5934 .1389 .38 ?
H(8c)' H .5170 .5817 .1168 .38 ?
H(9a)' H .5087 .6332 .3939 .46 ?
H(9b)' H .4249 .5461 .2722 .46 ?
H(9c)' H .4972 .5344 .3978 .46 ?
H(10a)' H .8157 .4653 .6011 .09 ?
H(10b)' H .9485 .4637 .6385 .09 ?
H(11a)' H .7154 .1994 .5401 .33 ?
H(11b)' H .6604 .2816 .5184 .33 ?
H(11c)' H .7281 .2288 .4312 .33 ?
H(12a)' H .8365 .3183 .8080 .13 ?
H(12b)' H .9235 .4097 .8430 .13 ?
H(12c)' H .7891 .4047 .7917 .13 ?
H(13a)' H .9673 .2135 .6264 .28 ?
H(13b)' H .9747 .2492 .5212 .28 ?
H(13c)' H 1.0457 .3109 .6686 .28 ?

loop_
_atom_type_symbol
_atom_type_description
_atom_type_scat_source
_atom_type_scat_dispersion_real
_atom_type_scat_dispersion_imag
? ? 'International Tables for X-ray Crystallography (1974, Vol. IV)' ? ?

loop_
_geom_angle_atom_site_label_1
_geom_angle_atom_site_label_2
_geom_angle_atom_site_label_3
_geom_angle
_geom_angle_publ_flag
N(1) W O(2) 113.7(6) yes
N(1) W O(3) 88.3(6) yes
N(1) W C(1) 91.1(7) yes
N(1) W Cp 122.7 yes
O(2) W O(3) 70.3(5) yes
O(2) W C(1) 76.6(6) yes
O(2) W Cp 123.4 yes
O(3) W C(1) 143.4(7) yes
O(3) W Cp 105.2 yes
C(1) W Cp 105.8 yes
C(1) Si(1) C(7) 118.8(12) no
C(1) Si(1) C(8) 110.5(13) no
C(1) Si(1) C(9) 110.0(13) no
C(7) Si(1) C(8) 112(2) no
C(7) Si(1) C(9) 95(2) no
C(8) Si(1) C(9) 110(2) no
C(10) Si(2) C(11) 109.1(11) no
C(10) Si(2) C(12) 107.5(11) no
C(10) Si(2) C(13) 106.6(12) no
C(11) Si(2) C(12) 110.6(15) no
C(11) Si(2) C(13) 110(2) no
C(12) Si(2) C(13) 113.1(13) no
W N(1) O(1) 171(2) yes
N(3) N(2) O(2) 124(2) yes
N(3) N(2) C(10) 117(2) yes
O(2) N(2) C(10) 118(2) yes
N(2) N(3) O(3) 112(2) yes
W O(2) N(2) 114.5(12) yes
W O(3) N(3) 118.6(10) yes
W C(1) Si(1) 121.6(10) yes
C(3) C(2) C(6) 107(2) no
C(2) C(3) C(4) 108(2) no
C(3) C(4) C(5) 104(2) no
C(4) C(5) C(6) 108(2) no
C(2) C(6) C(5) 112(2) no
Si(2) C(10) N(2) 111(2) yes
N(1)' W' O(2)' 117.5(8) yes
N(1)' W' O(3)' 89.7(9) yes
N(1)' W' C(1)' 90.0(9) yes
N(1)' W' Cp' 119.2 yes
O(2)' W' O(3)' 69.7(5) yes
O(2)' W' C(1)' 76.0(6) yes
O(2)' W' Cp' 123.2 yes
O(3)' W' C(1)' 141.0(7) yes
O(3)' W' Cp' 106.9 yes
C(1)' W' Cp' 107.1 yes
C(1)' Si(1)' C(7)' 118.3(12) no
C(1)' Si(1)' C(8)' 109.4(14) no
C(1)' Si(1)' C(9)' 109.3(13) no
C(7)' Si(1)' C(8)' 108(2) no
C(7)' Si(1)' C(9)' 108(2) no
C(8)' Si(1)' C(9)' 103(2) no
C(10)' Si(2)' C(11)' 112(2) no
C(10)' Si(2)' C(12)' 107.4(11) no
C(10)' Si(2)' C(13)' 104.7(13) no
C(11)' Si(2)' C(12)' 112.5(14) no
C(11)' Si(2)' C(13)' 109(2) no
C(12)' Si(2)' C(13)' 110.9(15) no
W' N(1)' O(1)' 172(2) yes
N(3)' N(2)' O(2)' 119(2) yes
N(3)' N(2)' C(10)' 125(2) yes
O(2)' N(2)' C(10)' 116(2) yes
N(2)' N(3)' O(3)' 114(2) yes
W' O(2)' N(2)' 115.4(10) yes
W' O(3)' N(3)' 121.6(11) yes
W' C(1)' Si(1)' 118.7(9) yes
C(3)' C(2)' C(6)' 108(2) no
C(2)' C(3)' C(4)' 104(2) no
C(3)' C(4)' C(5)' 112(2) no
C(4)' C(5)' C(6)' 108(2) no
C(2)' C(6)' C(5)' 108(2) no
Si(2)' C(10)' N(2)' 113(2) yes

loop_
_geom_bond_atom_site_label_1
_geom_bond_atom_site_label_2
_geom_bond_distance
_geom_bond_publ_flag
W N(1) 1.76(2) yes
W O(2) 2.12(2) yes
W O(3) 2.150(10) yes
W C(1) 2.19(2) yes
W C(2) 2.38(2) yes
W C(3) 2.26(2) yes
W C(4) 2.31(2) yes
W C(5) 2.37(2) yes
W C(6) 2.44(2) yes
W Cp 2.04 yes
Si(1) C(1) 1.88(2) yes
Si(1) C(7) 1.78(3) no
Si(1) C(8) 1.75(3) no
Si(1) C(9) 1.85(3) no
Si(2) C(10) 1.94(2) yes
Si(2) C(11) 1.85(2) no
Si(2) C(12) 1.84(3) no
Si(2) C(13) 1.84(3) no
N(1) O(1) 1.23(2) yes
N(2) N(3) 1.23(2) yes
N(2) O(2) 1.29(2) yes
N(2) C(10) 1.47(3) yes
N(3) O(3) 1.31(2) yes
C(2) C(3) 1.43(3) no
C(3) C(4) 1.39(2) no
C(4) C(5) 1.42(3) no
C(5) C(6) 1.34(2) no
C(6) C(2) 1.30(3) no
W' N(1)' 1.62(3) yes
W' O(2)' 2.130(10) yes
W' O(3)' 2.110(10) yes
W' C(1)' 2.19(2) yes
W' C(2)' 2.37(2) yes
W' C(3)' 2.34(2) yes
W' C(4)' 2.31(2) yes
W' C(5)' 2.38(2) yes
W' C(6)' 2.43(2) yes
W' Cp' 2.06 yes
Si(1)' C(1)' 1.86(2) yes
Si(1)' C(7)' 1.83(3) no
Si(1)' C(8)' 1.80(4) no
Si(1)' C(9)' 1.81(3) no
Si(2)' C(10)' 1.88(2) yes
Si(2)' C(11)' 1.68(3) no
Si(2)' C(12)' 1.83(2) no
Si(2)' C(13)' 1.94(3) no
N(1)' O(1)' 1.28(2) yes
N(2)' N(3)' 1.22(2) yes
N(2)' O(2)' 1.38(2) yes
N(2)' C(10)' 1.46(2) yes
N(3)' O(3)' 1.30(2) yes
C(2)' C(3)' 1.41(3) no
C(3)' C(4)' 1.40(3) no
C(4)' C(5)' 1.30(3) no
C(5)' C(6)' 1.37(3) no
C(6)' C(2)' 1.37(3) no
